data_7155953
loop_
_publ_author_name
'He, Wei'
'Zhuang, Junpeng'
'Du, Hongguang'
'Yang, Zhanhui'
'Xu, Jiaxi'

_publ_section_title
;
 Stereochemistry and mechanistic insights in the [2t + 2i + 2i]
 annulations of thioketenes and imines
;
_journal_name_full 'Org. Biomol. Chem.'
_journal_paper_doi 10.1039/C7OB02212C
_journal_year 2017
_chemical_formula_moiety 'C26 H30 N2 S, C2.3333'
_chemical_formula_sum 'C28.33 H30 N2 S'
_chemical_formula_weight 430.60
_chemical_melting_point 452.1(10)
_chemical_name_common 6H,8H-pyrimido[2,1-a:4,3-a']diisoquinoline-6-thione
_chemical_name_systematic
;
 ? 
;
_space_group_crystal_system trigonal
_space_group_IT_number 148
_space_group_name_Hall '-R 3'
_space_group_name_H-M_alt 'R -3'
_symmetry_space_group_name_Hall '-R 3'
_symmetry_space_group_name_H-M 'R -3 :H'
_atom_sites_solution_hydrogens geom
_atom_sites_solution_primary direct
_atom_sites_solution_secondary difmap
_audit_creation_date 2016-11-11
_audit_creation_method
;
  Olex2 1.1
  (compiled 2011.02.15 svn.r1672, GUI svn.r3494)
;
_audit_update_record
;
2017-09-01 deposited with the CCDC.
2017-10-27 downloaded from the CCDC.
;
_cell_angle_alpha 90.00
_cell_angle_beta 90.00
_cell_angle_gamma 120.00
_cell_formula_units_Z 18
_cell_length_a 35.4337(15)
_cell_length_b 35.4337(15)
_cell_length_c 9.6326(4)
_cell_measurement_reflns_used 3431
_cell_measurement_temperature 109.6
_cell_measurement_theta_max 29.1972
_cell_measurement_theta_min 3.0359
_cell_volume 10473.9(8)
_computing_cell_refinement
;
CrysAlisPro, Agilent Technologies,
Version 1.171.35.11 (release 16-05-2011 CrysAlis171 .NET)
(compiled May 16 2011,17:55:39)
;
_computing_data_collection
;
CrysAlisPro, Agilent Technologies,
Version 1.171.35.11 (release 16-05-2011 CrysAlis171 .NET)
(compiled May 16 2011,17:55:39)
;
_computing_data_reduction
;
CrysAlisPro, Agilent Technologies,
Version 1.171.35.11 (release 16-05-2011 CrysAlis171 .NET)
(compiled May 16 2011,17:55:39)
;
_computing_molecular_graphics
;
O. V. Dolomanov, L. J. Bourhis, R. J. Gildea, J. A. K. Howard and H. Puschmann,
OLEX2: a complete structure solution, refinement and analysis program.
J. Appl. Cryst. (2009). 42, 339-341.
;
_computing_publication_material
;
O. V. Dolomanov, L. J. Bourhis, R. J. Gildea, J. A. K. Howard and H. Puschmann,
OLEX2: a complete structure solution, refinement and analysis program.
J. Appl. Cryst. (2009). 42, 339-341.
;
_computing_structure_refinement 'SHELXL-97 (Sheldrick, 1997)'
_computing_structure_solution 'A short history of SHELX (Sheldrick, 2007)/Bruker'
_diffrn_ambient_temperature 109.6
_diffrn_detector_area_resol_mean 16.0971
_diffrn_measured_fraction_theta_full 0.997
_diffrn_measured_fraction_theta_max 0.997
_diffrn_measurement_details
;
#__ type_ start__ end____ width___ exp.time_
  1 omega  -60.00   -7.00   1.0000    4.0000
omega____ theta____ kappa____ phi______ frames
    -      -16.0609  -37.0000   60.0000 53

#__ type_ start__ end____ width___ exp.time_
  2 omega    4.00   83.00   1.0000    4.0000
omega____ theta____ kappa____ phi______ frames
    -       21.2952   37.0000   30.0000 79
;
_diffrn_measurement_device_type 'Xcalibur, Eos, Gemini'
_diffrn_measurement_method '\w scans'
_diffrn_orient_matrix_UB_11 0.0098174000
_diffrn_orient_matrix_UB_12 0.0229539000
_diffrn_orient_matrix_UB_13 -0.0063183000
_diffrn_orient_matrix_UB_21 0.0165202000
_diffrn_orient_matrix_UB_22 0.0004082000
_diffrn_orient_matrix_UB_23 -0.0426462000
_diffrn_orient_matrix_UB_31 -0.0128472000
_diffrn_orient_matrix_UB_32 -0.0027178000
_diffrn_orient_matrix_UB_33 -0.0596836000
_diffrn_radiation_monochromator graphite
_diffrn_radiation_type 'Mo K\a'
_diffrn_radiation_wavelength 0.7107
_diffrn_reflns_av_R_equivalents 0.0234
_diffrn_reflns_av_unetI/netI 0.0414
_diffrn_reflns_limit_h_max 40
_diffrn_reflns_limit_h_min -39
_diffrn_reflns_limit_k_max 42
_diffrn_reflns_limit_k_min -43
_diffrn_reflns_limit_l_max 11
_diffrn_reflns_limit_l_min -7
_diffrn_reflns_number 8312
_diffrn_reflns_theta_full 25.97
_diffrn_reflns_theta_max 25.97
_diffrn_reflns_theta_min 3.04
_diffrn_source 'Enhance (Mo) X-ray Source'
_exptl_absorpt_coefficient_mu 0.157
_exptl_absorpt_correction_T_max 1.00000
_exptl_absorpt_correction_T_min 0.93197
_exptl_absorpt_correction_type multi-scan
_exptl_absorpt_process_details
;
CrysAlisPro, Agilent Technologies,
Version 1.171.35.11 (release 16-05-2011 CrysAlis171 .NET)
(compiled May 16 2011,17:55:39)
Empirical absorption correction using spherical harmonics,
 implemented in SCALE3 ABSPACK scaling algorithm.
;
_exptl_crystal_colour colorless
_exptl_crystal_density_diffrn 1.229
_exptl_crystal_density_method 'not measured'
_exptl_crystal_description block
_exptl_crystal_F_000 4140
_exptl_crystal_size_max 0.34
_exptl_crystal_size_mid 0.30
_exptl_crystal_size_min 0.25
_refine_diff_density_max 0.531
_refine_diff_density_min -0.398
_refine_diff_density_rms 0.058
_refine_ls_extinction_method none
_refine_ls_goodness_of_fit_ref 1.051
_refine_ls_hydrogen_treatment mixed
_refine_ls_matrix_type full
_refine_ls_number_parameters 287
_refine_ls_number_reflns 4562
_refine_ls_number_restraints 0
_refine_ls_restrained_S_all 1.051
_refine_ls_R_factor_all 0.0575
_refine_ls_R_factor_gt 0.0465
_refine_ls_shift/su_max 0.000
_refine_ls_shift/su_mean 0.000
_refine_ls_structure_factor_coef Fsqd
_refine_ls_weighting_details 'calc w=1/[\s^2^(Fo^2^)+(0.0453P)^2^+18.9210P] where P=(Fo^2^+2Fc^2^)/3'
_refine_ls_weighting_scheme calc
_refine_ls_wR_factor_gt 0.1060
_refine_ls_wR_factor_ref 0.1125
_reflns_number_gt 3820
_reflns_number_total 4562
_reflns_threshold_expression >2sigma(I)
_cod_data_source_file c7ob02212c3.cif
_cod_data_source_block exp_4624
_cod_depositor_comments
;
The following automatic conversions were performed:

'_chemical_melting_point' value '178-180 deg' was changed to
'452.1(10)' - it was converted from degrees Celsius(C) to Kelvins(K),
the average value was taken and precision was estimated.

Automatic conversion script
Id: cif_fix_values 4973 2017-02-22 13:04:09Z antanas 
;
_cod_database_code 7155953
_reflns_odcompleteness_completeness 99.71
_reflns_odcompleteness_iscentric 1
_reflns_odcompleteness_theta 26.32

loop_
_space_group_symop_id
_space_group_symop_operation_xyz
1 'x, y, z'
2 '-y, x-y, z'
3 '-x+y, -x, z'
4 'x+2/3, y+1/3, z+1/3'
5 '-y+2/3, x-y+1/3, z+1/3'
6 '-x+y+2/3, -x+1/3, z+1/3'
7 'x+1/3, y+2/3, z+2/3'
8 '-y+1/3, x-y+2/3, z+2/3'
9 '-x+y+1/3, -x+2/3, z+2/3'
10 '-x, -y, -z'
11 'y, -x+y, -z'
12 'x-y, x, -z'
13 '-x+2/3, -y+1/3, -z+1/3'
14 'y+2/3, -x+y+1/3, -z+1/3'
15 'x-y+2/3, x+1/3, -z+1/3'
16 '-x+1/3, -y+2/3, -z+2/3'
17 'y+1/3, -x+y+2/3, -z+2/3'
18 'x-y+1/3, x+2/3, -z+2/3'

loop_
_atom_site_label
_atom_site_type_symbol
_atom_site_fract_x
_atom_site_fract_y
_atom_site_fract_z
_atom_site_U_iso_or_equiv
_atom_site_adp_type
_atom_site_occupancy
_atom_site_symmetry_multiplicity
_atom_site_calc_flag
_atom_site_refinement_flags
_atom_site_disorder_assembly
_atom_site_disorder_group
S1 S 0.228701(15) 0.097779(15) 0.68579(4) 0.01878(13) Uani 1 1 d . . .
N1 N 0.24387(5) 0.11417(5) 0.25156(14) 0.0134(3) Uani 1 1 d . . .
C3 C 0.28704(6) 0.13920(6) 0.31798(17) 0.0135(4) Uani 1 1 d . . .
H3 H 0.3071 0.1342 0.2615 0.016 Uiso 1 1 calc R . .
C13 C 0.18733(6) 0.03911(6) 0.19124(18) 0.0148(4) Uani 1 1 d . . .
C1 C 0.24253(6) 0.09200(6) 0.52411(18) 0.0148(4) Uani 1 1 d . . .
C12 C 0.22582(6) 0.06835(6) 0.28365(17) 0.0139(4) Uani 1 1 d . . .
H12 H 0.2487 0.0611 0.2660 0.017 Uiso 1 1 calc R . .
N2 N 0.21493(5) 0.06103(5) 0.43612(14) 0.0145(3) Uani 1 1 d . . .
C21 C 0.31570(6) 0.09848(6) 0.47549(17) 0.0144(4) Uani 1 1 d . . .
H21 H 0.3052 0.0761 0.4029 0.017 Uiso 1 1 calc R . .
C2 C 0.28814(6) 0.12194(6) 0.46893(17) 0.0137(4) Uani 1 1 d . . .
H2 H 0.3021 0.1473 0.5306 0.016 Uiso 1 1 calc R . .
C5 C 0.27789(6) 0.20492(6) 0.26412(18) 0.0164(4) Uani 1 1 d . . .
C16 C 0.17035(6) 0.02961(6) 0.48024(18) 0.0181(4) Uani 1 1 d . . .
H16A H 0.1522 0.0428 0.4723 0.022 Uiso 1 1 calc R . .
H16B H 0.1705 0.0219 0.5768 0.022 Uiso 1 1 calc R . .
C14 C 0.15250(6) 0.00019(6) 0.24086(18) 0.0174(4) Uani 1 1 d . . .
C6 C 0.23105(6) 0.17476(6) 0.22246(19) 0.0185(4) Uani 1 1 d . . .
H6A H 0.2291 0.1719 0.1222 0.022 Uiso 1 1 calc R . .
H6B H 0.2133 0.1870 0.2520 0.022 Uiso 1 1 calc R . .
C26 C 0.36412(6) 0.13135(6) 0.44785(19) 0.0171(4) Uani 1 1 d . . .
H26A H 0.3671 0.1430 0.3548 0.021 Uiso 1 1 calc R . .
H26B H 0.3738 0.1554 0.5127 0.021 Uiso 1 1 calc R . .
C15 C 0.15156(6) -0.01114(6) 0.39175(19) 0.0201(4) Uani 1 1 d . . .
H15A H 0.1684 -0.0256 0.4054 0.024 Uiso 1 1 calc R . .
H15B H 0.1218 -0.0310 0.4199 0.024 Uiso 1 1 calc R . .
C8 C 0.34705(6) 0.21733(6) 0.34996(17) 0.0167(4) Uani 1 1 d . . .
H8 H 0.3644 0.2065 0.3832 0.020 Uiso 1 1 calc R . .
C9 C 0.36443(6) 0.26203(6) 0.33924(18) 0.0188(4) Uani 1 1 d . . .
H9 H 0.3933 0.2809 0.3636 0.023 Uiso 1 1 calc R . .
C11 C 0.29568(6) 0.25012(6) 0.25518(19) 0.0203(4) Uani 1 1 d . . .
H11 H 0.2784 0.2612 0.2239 0.024 Uiso 1 1 calc R . .
C4 C 0.30389(6) 0.18810(6) 0.31193(17) 0.0144(4) Uani 1 1 d . . .
C17 C 0.18854(6) 0.05007(6) 0.05114(18) 0.0173(4) Uani 1 1 d . . .
H17 H 0.2118 0.0758 0.0175 0.021 Uiso 1 1 calc R . .
C20 C 0.11911(6) -0.02695(6) 0.15027(19) 0.0211(4) Uani 1 1 d . . .
H20 H 0.0958 -0.0527 0.1833 0.025 Uiso 1 1 calc R . .
C10 C 0.33855(6) 0.27860(6) 0.29191(19) 0.0206(4) Uani 1 1 d . . .
H10 H 0.3499 0.3085 0.2850 0.025 Uiso 1 1 calc R . .
C7 C 0.21414(6) 0.13039(6) 0.28792(18) 0.0162(4) Uani 1 1 d . . .
H7A H 0.2127 0.1325 0.3880 0.019 Uiso 1 1 calc R . .
H7B H 0.1850 0.1104 0.2539 0.019 Uiso 1 1 calc R . .
C22 C 0.31114(6) 0.07634(6) 0.61620(18) 0.0192(4) Uani 1 1 d . . .
H22A H 0.3184 0.0977 0.6895 0.023 Uiso 1 1 calc R . .
H22B H 0.2810 0.0537 0.6290 0.023 Uiso 1 1 calc R . .
C24 C 0.38795(6) 0.08987(7) 0.6036(2) 0.0245(4) Uani 1 1 d . . .
H24A H 0.4055 0.0759 0.6076 0.029 Uiso 1 1 calc R . .
H24B H 0.3981 0.1119 0.6756 0.029 Uiso 1 1 calc R . .
C18 C 0.15520(6) 0.02264(6) -0.03807(19) 0.0193(4) Uani 1 1 d . . .
H18 H 0.1562 0.0301 -0.1311 0.023 Uiso 1 1 calc R . .
C23 C 0.34034(6) 0.05617(6) 0.6290(2) 0.0212(4) Uani 1 1 d . . .
H23A H 0.3372 0.0439 0.7212 0.025 Uiso 1 1 calc R . .
H23B H 0.3311 0.0327 0.5622 0.025 Uiso 1 1 calc R . .
C19 C 0.12037(6) -0.01587(6) 0.01153(19) 0.0216(4) Uani 1 1 d . . .
H19 H 0.0980 -0.0342 -0.0481 0.026 Uiso 1 1 calc R . .
C25 C 0.39342(6) 0.11127(6) 0.4621(2) 0.0222(4) Uani 1 1 d . . .
H25A H 0.3862 0.0897 0.3898 0.027 Uiso 1 1 calc R . .
H25B H 0.4236 0.1338 0.4499 0.027 Uiso 1 1 calc R . .
C30 C 0.0356(2) 0.0441(2) 0.2338(10) 0.128(3) Uani 0.714(8) 1 d P A 1
C27 C 0.0763(3) 0.0572(4) 0.3167(8) 0.233(4) Uani 1 1 d . . .
C28 C 0.0000 0.0000 0.2876(17) 0.218(6) Uani 1 3 d S . .
C29 C 0.0447(6) 0.0141(6) 0.246(2) 0.128(3) Uani 0.286(8) 1 d P A 2

loop_
_atom_site_aniso_label
_atom_site_aniso_U_11
_atom_site_aniso_U_22
_atom_site_aniso_U_33
_atom_site_aniso_U_23
_atom_site_aniso_U_13
_atom_site_aniso_U_12
S1 0.0194(2) 0.0222(3) 0.0142(2) -0.00058(17) 0.00315(17) 0.0100(2)
N1 0.0128(7) 0.0109(7) 0.0159(7) 0.0011(6) 0.0010(6) 0.0056(6)
C3 0.0131(8) 0.0151(9) 0.0134(8) 0.0007(7) 0.0021(7) 0.0079(7)
C13 0.0163(9) 0.0136(9) 0.0170(9) -0.0016(7) 0.0012(7) 0.0093(7)
C1 0.0172(9) 0.0148(9) 0.0163(9) 0.0024(7) 0.0003(7) 0.0109(7)
C12 0.0153(9) 0.0140(9) 0.0132(8) 0.0017(7) 0.0028(7) 0.0079(7)
N2 0.0139(7) 0.0140(7) 0.0138(7) 0.0015(6) 0.0023(6) 0.0057(6)
C21 0.0151(9) 0.0139(9) 0.0152(8) -0.0015(7) -0.0010(7) 0.0080(7)
C2 0.0142(9) 0.0134(9) 0.0137(8) -0.0007(7) 0.0003(7) 0.0069(7)
C5 0.0170(9) 0.0172(9) 0.0159(8) 0.0007(7) 0.0015(7) 0.0093(8)
C16 0.0154(9) 0.0190(9) 0.0168(9) 0.0032(7) 0.0034(7) 0.0064(8)
C14 0.0191(9) 0.0148(9) 0.0193(9) 0.0000(7) 0.0015(7) 0.0092(8)
C6 0.0179(9) 0.0170(9) 0.0230(9) 0.0014(7) 0.0002(7) 0.0104(8)
C26 0.0146(9) 0.0170(9) 0.0192(9) 0.0016(7) 0.0012(7) 0.0075(8)
C15 0.0196(10) 0.0144(9) 0.0214(9) 0.0032(7) 0.0018(7) 0.0048(8)
C8 0.0182(9) 0.0186(9) 0.0148(8) 0.0004(7) 0.0013(7) 0.0104(8)
C9 0.0155(9) 0.0165(9) 0.0202(9) -0.0021(7) 0.0014(7) 0.0049(8)
C11 0.0223(10) 0.0178(9) 0.0239(10) 0.0032(7) 0.0018(8) 0.0123(8)
C4 0.0177(9) 0.0141(9) 0.0115(8) 0.0017(6) 0.0045(7) 0.0079(7)
C17 0.0189(9) 0.0139(9) 0.0191(9) -0.0006(7) 0.0020(7) 0.0082(8)
C20 0.0200(10) 0.0141(9) 0.0242(10) 0.0002(7) 0.0016(8) 0.0048(8)
C10 0.0223(10) 0.0119(9) 0.0263(10) 0.0028(7) 0.0045(8) 0.0076(8)
C7 0.0138(9) 0.0166(9) 0.0185(9) 0.0001(7) 0.0015(7) 0.0079(8)
C22 0.0189(9) 0.0204(10) 0.0193(9) 0.0036(7) 0.0017(7) 0.0106(8)
C24 0.0192(10) 0.0278(11) 0.0302(11) 0.0044(8) -0.0022(8) 0.0146(9)
C18 0.0256(10) 0.0189(9) 0.0166(9) -0.0013(7) -0.0014(7) 0.0135(8)
C23 0.0208(10) 0.0235(10) 0.0212(9) 0.0063(8) 0.0008(8) 0.0125(9)
C19 0.0217(10) 0.0187(10) 0.0218(9) -0.0059(7) -0.0052(8) 0.0080(8)
C25 0.0155(9) 0.0218(10) 0.0298(10) 0.0048(8) 0.0025(8) 0.0097(8)
C30 0.085(4) 0.080(5) 0.189(7) 0.031(5) -0.013(5) 0.020(4)
C27 0.162(7) 0.306(12) 0.154(6) 0.063(7) 0.015(6) 0.060(8)
C28 0.225(10) 0.225(10) 0.202(15) 0.000 0.000 0.113(5)
C29 0.085(4) 0.080(5) 0.189(7) 0.031(5) -0.013(5) 0.020(4)

loop_
_atom_type_symbol
_atom_type_description
_atom_type_scat_dispersion_real
_atom_type_scat_dispersion_imag
_atom_type_scat_source
C C 0.0033 0.0016 'International Tables Vol C Tables 4.2.6.8 and 6.1.1.4'
H H 0.0000 0.0000 'International Tables Vol C Tables 4.2.6.8 and 6.1.1.4'
N N 0.0061 0.0033 'International Tables Vol C Tables 4.2.6.8 and 6.1.1.4'
S S 0.1246 0.1234 'International Tables Vol C Tables 4.2.6.8 and 6.1.1.4'

loop_
_geom_angle_atom_site_label_1
_geom_angle_atom_site_label_2
_geom_angle_atom_site_label_3
_geom_angle
_geom_angle_site_symmetry_1
_geom_angle_site_symmetry_3
C12 N1 C3 108.95(13) . .
C12 N1 C7 112.65(13) . .
C7 N1 C3 113.03(13) . .
N1 C3 H3 106.2 . .
N1 C3 C2 112.56(13) . .
N1 C3 C4 111.43(14) . .
C2 C3 H3 106.2 . .
C4 C3 H3 106.2 . .
C4 C3 C2 113.70(13) . .
C14 C13 C12 121.40(15) . .
C14 C13 C17 119.57(16) . .
C17 C13 C12 118.87(16) . .
N2 C1 S1 123.23(13) . .
N2 C1 C2 115.82(15) . .
C2 C1 S1 120.94(13) . .
N1 C12 C13 112.41(14) . .
N1 C12 H12 107.3 . .
N1 C12 N2 109.40(13) . .
C13 C12 H12 107.3 . .
N2 C12 C13 112.81(14) . .
N2 C12 H12 107.3 . .
C1 N2 C12 117.04(14) . .
C1 N2 C16 120.28(14) . .
C16 N2 C12 119.87(13) . .
C2 C21 H21 108.4 . .
C26 C21 H21 108.4 . .
C26 C21 C2 110.21(14) . .
C22 C21 H21 108.4 . .
C22 C21 C2 111.86(14) . .
C22 C21 C26 109.41(14) . .
C3 C2 H2 107.5 . .
C1 C2 C3 111.57(14) . .
C1 C2 C21 110.04(14) . .
C1 C2 H2 107.5 . .
C21 C2 C3 112.53(13) . .
C21 C2 H2 107.5 . .
C11 C5 C6 119.98(16) . .
C11 C5 C4 119.38(16) . .
C4 C5 C6 120.63(16) . .
N2 C16 H16A 109.5 . .
N2 C16 H16B 109.5 . .
N2 C16 C15 110.68(15) . .
H16A C16 H16B 108.1 . .
C15 C16 H16A 109.5 . .
C15 C16 H16B 109.5 . .
C13 C14 C15 119.01(16) . .
C20 C14 C13 119.49(16) . .
C20 C14 C15 121.49(16) . .
C5 C6 H6A 109.6 . .
C5 C6 H6B 109.6 . .
C5 C6 C7 110.41(15) . .
H6A C6 H6B 108.1 . .
C7 C6 H6A 109.6 . .
C7 C6 H6B 109.6 . .
C21 C26 H26A 109.0 . .
C21 C26 H26B 109.0 . .
H26A C26 H26B 107.8 . .
C25 C26 C21 113.03(15) . .
C25 C26 H26A 109.0 . .
C25 C26 H26B 109.0 . .
C16 C15 H15A 109.6 . .
C16 C15 H15B 109.6 . .
C14 C15 C16 110.43(15) . .
C14 C15 H15A 109.6 . .
C14 C15 H15B 109.6 . .
H15A C15 H15B 108.1 . .
C9 C8 H8 119.3 . .
C9 C8 C4 121.49(17) . .
C4 C8 H8 119.3 . .
C8 C9 H9 120.1 . .
C8 C9 C10 119.79(17) . .
C10 C9 H9 120.1 . .
C5 C11 H11 119.3 . .
C10 C11 C5 121.36(17) . .
C10 C11 H11 119.3 . .
C5 C4 C3 121.87(15) . .
C8 C4 C3 119.50(15) . .
C8 C4 C5 118.58(16) . .
C13 C17 H17 119.8 . .
C18 C17 C13 120.33(17) . .
C18 C17 H17 119.8 . .
C14 C20 H20 119.6 . .
C19 C20 C14 120.73(17) . .
C19 C20 H20 119.6 . .
C9 C10 H10 120.3 . .
C11 C10 C9 119.39(17) . .
C11 C10 H10 120.3 . .
N1 C7 C6 108.52(14) . .
N1 C7 H7A 110.0 . .
N1 C7 H7B 110.0 . .
C6 C7 H7A 110.0 . .
C6 C7 H7B 110.0 . .
H7A C7 H7B 108.4 . .
C21 C22 H22A 109.0 . .
C21 C22 H22B 109.0 . .
H22A C22 H22B 107.8 . .
C23 C22 C21 112.81(15) . .
C23 C22 H22A 109.0 . .
C23 C22 H22B 109.0 . .
H24A C24 H24B 108.1 . .
C23 C24 H24A 109.6 . .
C23 C24 H24B 109.6 . .
C23 C24 C25 110.45(15) . .
C25 C24 H24A 109.6 . .
C25 C24 H24B 109.6 . .
C17 C18 H18 119.9 . .
C19 C18 C17 120.10(17) . .
C19 C18 H18 119.9 . .
C22 C23 H23A 109.4 . .
C22 C23 H23B 109.4 . .
C24 C23 C22 111.35(16) . .
C24 C23 H23A 109.4 . .
C24 C23 H23B 109.4 . .
H23A C23 H23B 108.0 . .
C20 C19 C18 119.77(17) . .
C20 C19 H19 120.1 . .
C18 C19 H19 120.1 . .
C26 C25 H25A 109.4 . .
C26 C25 H25B 109.4 . .
C24 C25 C26 111.36(15) . .
C24 C25 H25A 109.4 . .
C24 C25 H25B 109.4 . .
H25A C25 H25B 108.0 . .
C27 C30 C28 108.0(7) . .
C30 C27 C29 49.1(8) . .
C30 C28 C30 109.1(7) 3 .
C30 C28 C30 109.1(7) 3 2
C30 C28 C30 109.1(7) . 2
C29 C28 C30 63.9(9) 2 .
C29 C28 C30 63.9(9) 3 2
C29 C28 C30 143.5(16) . 2
C29 C28 C30 50.0(8) 2 2
C29 C28 C30 50.0(8) . .
C29 C28 C30 50.0(8) 3 3
C29 C28 C30 63.9(9) . 3
C29 C28 C30 143.5(16) 3 .
C29 C28 C30 143.5(16) 2 3
C29 C28 C29 112.8(10) 3 .
C29 C28 C29 112.8(10) 3 2
C29 C28 C29 112.8(10) . 2
C28 C29 C27 110.3(17) . .

loop_
_geom_bond_atom_site_label_1
_geom_bond_atom_site_label_2
_geom_bond_distance
_geom_bond_site_symmetry_2
S1 C1 1.6757(17) .
N1 C3 1.476(2) .
N1 C12 1.450(2) .
N1 C7 1.473(2) .
C3 H3 0.9800 .
C3 C2 1.585(2) .
C3 C4 1.526(2) .
C13 C12 1.521(2) .
C13 C14 1.397(2) .
C13 C17 1.399(2) .
C1 N2 1.344(2) .
C1 C2 1.518(2) .
C12 H12 0.9800 .
C12 N2 1.508(2) .
N2 C16 1.469(2) .
C21 H21 0.9800 .
C21 C2 1.569(2) .
C21 C26 1.540(2) .
C21 C22 1.534(2) .
C2 H2 0.9800 .
C5 C6 1.511(2) .
C5 C11 1.400(2) .
C5 C4 1.402(2) .
C16 H16A 0.9700 .
C16 H16B 0.9700 .
C16 C15 1.514(3) .
C14 C15 1.504(2) .
C14 C20 1.396(3) .
C6 H6A 0.9700 .
C6 H6B 0.9700 .
C6 C7 1.512(2) .
C26 H26A 0.9700 .
C26 H26B 0.9700 .
C26 C25 1.530(2) .
C15 H15A 0.9700 .
C15 H15B 0.9700 .
C8 H8 0.9300 .
C8 C9 1.387(3) .
C8 C4 1.400(2) .
C9 H9 0.9300 .
C9 C10 1.390(3) .
C11 H11 0.9300 .
C11 C10 1.385(3) .
C17 H17 0.9300 .
C17 C18 1.389(3) .
C20 H20 0.9300 .
C20 C19 1.387(3) .
C10 H10 0.9300 .
C7 H7A 0.9700 .
C7 H7B 0.9700 .
C22 H22A 0.9700 .
C22 H22B 0.9700 .
C22 C23 1.528(3) .
C24 H24A 0.9700 .
C24 H24B 0.9700 .
C24 C23 1.522(3) .
C24 C25 1.525(3) .
C18 H18 0.9300 .
C18 C19 1.389(3) .
C23 H23A 0.9700 .
C23 H23B 0.9700 .
C19 H19 0.9300 .
C25 H25A 0.9700 .
C25 H25B 0.9700 .
C30 C27 1.506(10) .
C30 C28 1.525(8) .
C27 C29 1.53(2) .
C28 C30 1.525(8) 2
C28 C30 1.525(8) 3
C28 C29 1.46(2) 2
C28 C29 1.46(2) .
C28 C29 1.46(2) 3

loop_
_geom_torsion_atom_site_label_1
_geom_torsion_atom_site_label_2
_geom_torsion_atom_site_label_3
_geom_torsion_atom_site_label_4
_geom_torsion
_geom_torsion_site_symmetry_1
_geom_torsion_site_symmetry_4
S1 C1 N2 C12 160.09(12) . .
S1 C1 N2 C16 -0.9(2) . .
S1 C1 C2 C3 -133.71(13) . .
S1 C1 C2 C21 100.63(15) . .
N1 C3 C2 C1 -14.77(19) . .
N1 C3 C2 C21 109.50(15) . .
N1 C3 C4 C5 7.4(2) . .
N1 C3 C4 C8 -170.06(14) . .
N1 C12 N2 C1 -37.7(2) . .
N1 C12 N2 C16 123.39(16) . .
C3 N1 C12 C13 -165.40(13) . .
C3 N1 C12 N2 68.46(16) . .
C3 N1 C7 C6 68.40(17) . .
C13 C12 N2 C1 -163.64(15) . .
C13 C12 N2 C16 -2.5(2) . .
C13 C14 C15 C16 35.4(2) . .
C13 C14 C20 C19 0.6(3) . .
C13 C17 C18 C19 0.1(3) . .
C1 N2 C16 C15 -157.99(15) . .
C12 N1 C3 C2 -39.92(17) . .
C12 N1 C3 C4 -169.01(13) . .
C12 N1 C7 C6 -167.56(14) . .
C12 C13 C14 C15 4.8(3) . .
C12 C13 C14 C20 -176.16(16) . .
C12 C13 C17 C18 175.93(16) . .
C12 N2 C16 C15 41.5(2) . .
N2 C1 C2 C3 46.9(2) . .
N2 C1 C2 C21 -78.74(18) . .
N2 C16 C15 C14 -57.0(2) . .
C21 C26 C25 C24 -55.2(2) . .
C21 C22 C23 C24 56.3(2) . .
C2 C3 C4 C5 -121.06(17) . .
C2 C3 C4 C8 61.4(2) . .
C2 C1 N2 C12 -20.5(2) . .
C2 C1 N2 C16 178.42(15) . .
C2 C21 C26 C25 176.23(14) . .
C2 C21 C22 C23 -175.70(15) . .
C5 C6 C7 N1 -54.28(19) . .
C5 C11 C10 C9 -0.3(3) . .
C14 C13 C12 N1 -146.40(16) . .
C14 C13 C12 N2 -22.1(2) . .
C14 C13 C17 C18 0.5(3) . .
C14 C20 C19 C18 0.0(3) . .
C6 C5 C11 C10 -179.67(17) . .
C6 C5 C4 C3 2.8(2) . .
C6 C5 C4 C8 -179.70(16) . .
C26 C21 C2 C3 66.21(18) . .
C26 C21 C2 C1 -168.68(14) . .
C26 C21 C22 C23 -53.3(2) . .
C15 C14 C20 C19 179.60(18) . .
C8 C9 C10 C11 -0.4(3) . .
C9 C8 C4 C3 176.60(15) . .
C9 C8 C4 C5 -1.0(3) . .
C11 C5 C6 C7 -159.12(16) . .
C11 C5 C4 C3 -177.24(15) . .
C11 C5 C4 C8 0.3(2) . .
C4 C3 C2 C1 113.14(16) . .
C4 C3 C2 C21 -122.59(15) . .
C4 C5 C6 C7 20.9(2) . .
C4 C5 C11 C10 0.4(3) . .
C4 C8 C9 C10 1.0(3) . .
C17 C13 C12 N1 38.3(2) . .
C17 C13 C12 N2 162.53(15) . .
C17 C13 C14 C15 -179.86(16) . .
C17 C13 C14 C20 -0.8(3) . .
C17 C18 C19 C20 -0.3(3) . .
C20 C14 C15 C16 -143.63(18) . .
C7 N1 C3 C2 86.13(17) . .
C7 N1 C3 C4 -42.96(18) . .
C7 N1 C12 C13 68.34(18) . .
C7 N1 C12 N2 -57.80(18) . .
C22 C21 C2 C3 -171.84(14) . .
C22 C21 C2 C1 -46.73(19) . .
C22 C21 C26 C25 52.83(19) . .
C23 C24 C25 C26 55.7(2) . .
C25 C24 C23 C22 -56.3(2) . .
C30 C27 C29 C28 -51.4(12) . .
C30 C28 C29 C27 -157.9(17) 3 .
C30 C28 C29 C27 49.6(11) . .
C30 C28 C29 C27 115.0(17) 2 .
C27 C30 C28 C30 165.2(8) . 2
C27 C30 C28 C30 -75.7(14) . 3
C27 C30 C28 C29 -123.2(16) . 3
C27 C30 C28 C29 -49.7(14) . .
C27 C30 C28 C29 143.2(14) . 2
C28 C30 C27 C29 47.4(13) . .
C29 C28 C29 C27 -168.6(12) 3 .
C29 C28 C29 C27 62(3) 2 .
